data_1506944
loop_
_publ_author_name
'Chen, Chien-Tien'
'Lin, Jin-Sheng'
'Kuo, Jen-Huang'
'Weng, Shiue-Shien'
'Cuo, Ting-Shen'
'Lin, Yi-Wen'
'Cheng, Chien-Chung'
'Huang, Yan-Chen'
'Yu, Jen-Kan'
'Chou, Pi-Tai'

_publ_section_title
;
 Site-selective DNA photocleavage involving unusual photoinitiated
 tautomerization of chiral tridentate vanadyl(V) complexes derived from
 N-salicylidene alpha-amino acids.
;
_journal_issue 24
_journal_name_full 'Organic letters'
_journal_page_first 4471
_journal_page_last 4474
_journal_paper_doi 10.1021/ol048156h
_journal_volume 6
_journal_year 2004
_chemical_formula_moiety 'C20 H22 N1 O4 V1'
_chemical_formula_sum 'C19 H24 N O6 V'
_chemical_formula_weight 413.33
_chemical_name_systematic
;
 ?
;
_space_group_IT_number 18
_symmetry_cell_setting orthorhombic
_symmetry_space_group_name_Hall 'P 2bc 2'
_symmetry_space_group_name_H-M 'P 2 21 21'
_atom_sites_solution_hydrogens geom
_atom_sites_solution_primary direct
_atom_sites_solution_secondary difmap
_audit_creation_method SHELXL-97
_cell_angle_alpha 90.00
_cell_angle_beta 90.00
_cell_angle_gamma 90.00
_cell_formula_units_Z 4
_cell_length_a 6.6610(2)
_cell_length_b 9.1060(2)
_cell_length_c 32.6050(10)
_cell_measurement_reflns_used 12729
_cell_measurement_temperature 293(2)
_cell_measurement_theta_max 25.028
_cell_measurement_theta_min 2.037
_cell_volume 1977.66(10)
_computing_cell_refinement 'HKL Scalepack (Otwinowski & Minor 1997)'
_computing_data_collection 'Collect (Nonius BV, 1997-2000)'
_computing_data_reduction HKLDenzoandScalepack(Otwinowski&Minor19)
_computing_molecular_graphics 'Ortep-3 for Windows (Farrugia, 1997)'
_computing_publication_material 'WinGX publication routines (Farrugia, 1999)'
_computing_structure_refinement 'SHELXL-97 (Sheldrick, 1997)'
_computing_structure_solution 'SHELXS-97 (Sheldrick, 1997)'
_diffrn_ambient_temperature 293(2)
_diffrn_measured_fraction_theta_full 0.996
_diffrn_measured_fraction_theta_max 0.996
_diffrn_measurement_device_type KappaCCD
_diffrn_measurement_method 'CCD rotation images, thick slices'
_diffrn_radiation_monochromator graphite
_diffrn_radiation_source 'fine-focus sealed tube'
_diffrn_radiation_type MoK\a
_diffrn_radiation_wavelength 0.71073
_diffrn_reflns_av_R_equivalents 0.0841
_diffrn_reflns_av_sigmaI/netI 0.0808
_diffrn_reflns_limit_h_max 7
_diffrn_reflns_limit_h_min -7
_diffrn_reflns_limit_k_max 10
_diffrn_reflns_limit_k_min -10
_diffrn_reflns_limit_l_max 35
_diffrn_reflns_limit_l_min -38
_diffrn_reflns_number 10608
_diffrn_reflns_theta_full 25.00
_diffrn_reflns_theta_max 25.00
_diffrn_reflns_theta_min 2.32
_exptl_absorpt_coefficient_mu 0.536
_exptl_absorpt_correction_T_max 1.0358
_exptl_absorpt_correction_T_min 0.848
_exptl_absorpt_correction_type multi-scan
_exptl_absorpt_process_details
;
 ?
;
_exptl_crystal_colour black
_exptl_crystal_density_diffrn 1.388
_exptl_crystal_density_method 'not measured'
_exptl_crystal_description prism
_exptl_crystal_F_000 864
_exptl_crystal_size_max 0.55
_exptl_crystal_size_mid 0.16
_exptl_crystal_size_min 0.03
_refine_diff_density_max 0.825
_refine_diff_density_min -0.800
_refine_diff_density_rms 0.284
_refine_ls_abs_structure_details 'Flack H D (1983), Acta Cryst. A39, 876-881'
_refine_ls_abs_structure_Flack 0.00(4)
_refine_ls_extinction_coef 0.091(5)
_refine_ls_extinction_expression Fc^*^=kFc[1+0.001xFc^2^\l^3^/sin(2\q)]^-1/4^
_refine_ls_extinction_method SHELXL
_refine_ls_goodness_of_fit_ref 1.073
_refine_ls_hydrogen_treatment mixed
_refine_ls_matrix_type full
_refine_ls_number_parameters 245
_refine_ls_number_reflns 3396
_refine_ls_number_restraints 0
_refine_ls_restrained_S_all 1.073
_refine_ls_R_factor_all 0.0899
_refine_ls_R_factor_gt 0.0537
_refine_ls_shift/su_max 0.002
_refine_ls_shift/su_mean 0.000
_refine_ls_structure_factor_coef Fsqd
_refine_ls_weighting_details 'calc w=1/[\s^2^(Fo^2^)+(0.0759P)^2^+0.0000P] where P=(Fo^2^+2Fc^2^)/3'
_refine_ls_weighting_scheme calc
_refine_ls_wR_factor_gt 0.1134
_refine_ls_wR_factor_ref 0.1430
_reflns_number_gt 2412
_reflns_number_total 3396
_reflns_threshold_expression >2sigma(I)
_cod_data_source_file ol048156hsi20040913_083401.cif
_cod_data_source_block 2855
_cod_database_code 1506944

loop_
_symmetry_equiv_pos_as_xyz
'x, y, z'
'-x, -y+1/2, z+1/2'
'x, -y, -z'
'-x, y+1/2, -z+1/2'

loop_
_atom_site_label
_atom_site_type_symbol
_atom_site_fract_x
_atom_site_fract_y
_atom_site_fract_z
_atom_site_U_iso_or_equiv
_atom_site_adp_type
_atom_site_occupancy
_atom_site_symmetry_multiplicity
_atom_site_calc_flag
_atom_site_refinement_flags
V1 V 1.25100(12) 0.88835(9) 0.09656(2) 0.0392(3) Uani 1 1 d .
O1' O 1.2062(5) 0.7208(4) 0.12736(9) 0.0455(9) Uani 1 1 d .
O2' O 1.1791(5) 1.0352(4) 0.05571(9) 0.0440(9) Uani 1 1 d .
O3' O 0.9510(6) 1.1749(4) 0.02520(11) 0.0644(12) Uani 1 1 d .
O4' O 1.0716(5) 0.7482(4) 0.04919(10) 0.0489(9) Uani 1 1 d .
H4' H 1.0465 0.7865 0.0222 0.059 Uiso 1 1 d R
O5' O 1.4647(5) 0.8375(4) 0.06743(10) 0.0509(10) Uani 1 1 d .
O6' O 1.3493(5) 0.9891(4) 0.13102(10) 0.0528(10) Uani 1 1 d .
N1 N 0.9536(6) 0.9419(4) 0.11234(11) 0.0359(10) Uani 1 1 d .
C1 C 0.8462(7) 0.8788(5) 0.14018(13) 0.0376(11) Uani 1 1 d .
H1 H 0.7081 0.9064 0.1435 0.045 Uiso 1 1 d R
C2 C 0.9186(7) 0.7687(5) 0.16869(13) 0.0360(11) Uani 1 1 d .
C3 C 0.8043(7) 0.7352(5) 0.20506(13) 0.0367(12) Uani 1 1 d .
C4 C 0.6212(8) 0.8036(6) 0.21544(15) 0.0479(13) Uani 1 1 d .
H4 H 0.5605 0.8720 0.1967 0.057 Uiso 1 1 d R
C5 C 0.5267(9) 0.7740(7) 0.25172(16) 0.0575(15) Uani 1 1 d .
H5 H 0.4059 0.8232 0.2600 0.069 Uiso 1 1 d R
C6 C 0.6090(10) 0.6738(6) 0.27952(17) 0.0636(18) Uani 1 1 d .
H6 H 0.5379 0.6487 0.3042 0.076 Uiso 1 1 d R
C7 C 0.7816(9) 0.6033(7) 0.27054(15) 0.0574(15) Uani 1 1 d .
H7 H 0.8421 0.5396 0.2905 0.069 Uiso 1 1 d R
C8 C 0.8844(8) 0.6300(6) 0.23296(14) 0.0454(13) Uani 1 1 d .
C9 C 1.0630(9) 0.5586(6) 0.22364(15) 0.0541(16) Uani 1 1 d .
H9 H 1.1168 0.4874 0.2423 0.065 Uiso 1 1 d R
C10 C 1.1699(9) 0.5886(6) 0.18884(15) 0.0506(14) Uani 1 1 d .
H10 H 1.2886 0.5349 0.1814 0.061 Uiso 1 1 d R
C11 C 1.0987(7) 0.6964(5) 0.16108(13) 0.0390(12) Uani 1 1 d .
C12 C 0.8551(7) 1.0547(5) 0.08664(12) 0.0374(12) Uani 1 1 d .
H12 H 0.7386 1.0126 0.0738 0.045 Uiso 1 1 d R
C13 C 1.0027(8) 1.0921(6) 0.05293(14) 0.0405(12) Uani 1 1 d .
C14 C 0.7935(7) 1.1914(5) 0.11186(14) 0.0452(13) Uani 1 1 d .
H14 H 0.7273 1.1526 0.1357 0.054 Uiso 1 1 d R
C15 C 0.9771(10) 1.2712(7) 0.12834(19) 0.0712(18) Uani 1 1 d .
H15A H 0.9353 1.3554 0.1438 0.085 Uiso 1 1 d R
H15B H 1.0618 1.3022 0.1061 0.085 Uiso 1 1 d R
H15C H 1.0502 1.2053 0.1457 0.085 Uiso 1 1 d R
C16 C 0.6497(9) 1.2908(6) 0.08846(17) 0.0596(15) Uani 1 1 d .
H16A H 0.7207 1.3398 0.0668 0.071 Uiso 1 1 d R
H16B H 0.5429 1.2331 0.0770 0.071 Uiso 1 1 d R
C17 C 0.5541(11) 1.4067(7) 0.1148(2) 0.090(2) Uani 1 1 d .
H17A H 0.4671 1.4628 0.0973 0.108 Uiso 1 1 d R
H17B H 0.6546 1.4701 0.1263 0.108 Uiso 1 1 d R
H17C H 0.4768 1.3634 0.1365 0.108 Uiso 1 1 d R
C18 C 0.9900(14) 0.6111(7) 0.0532(2) 0.104(3) Uani 1 1 d .
H18A H 0.9265 0.5816 0.0281 0.125 Uiso 1 1 d R
H18B H 0.8919 0.6145 0.0748 0.125 Uiso 1 1 d R
H18C H 1.0930 0.5418 0.0602 0.125 Uiso 1 1 d R
C19 C 1.4927(9) 0.7932(8) 0.02615(19) 0.076(2) Uani 1 1 d .
H19A H 1.6324 0.7741 0.0213 0.092 Uiso 1 1 d R
H19B H 1.4472 0.8689 0.0079 0.092 Uiso 1 1 d R
H19C H 1.4167 0.7052 0.0214 0.092 Uiso 1 1 d R

loop_
_atom_site_aniso_label
_atom_site_aniso_U_11
_atom_site_aniso_U_22
_atom_site_aniso_U_33
_atom_site_aniso_U_23
_atom_site_aniso_U_13
_atom_site_aniso_U_12
V1 0.0300(4) 0.0521(5) 0.0355(4) 0.0014(4) 0.0005(4) 0.0020(5)
O1' 0.045(2) 0.053(2) 0.0379(17) 0.0068(16) 0.0032(15) 0.0108(17)
O2' 0.037(2) 0.053(2) 0.0424(19) 0.0074(16) 0.0076(14) 0.0027(17)
O3' 0.068(3) 0.079(3) 0.046(2) 0.026(2) 0.015(2) 0.021(2)
O4' 0.060(2) 0.051(2) 0.0356(18) 0.0083(17) -0.0071(17) -0.012(2)
O5' 0.039(2) 0.070(3) 0.0430(19) -0.0027(18) 0.0052(16) 0.0079(19)
O6' 0.0410(19) 0.071(2) 0.046(2) -0.0086(19) -0.0064(16) -0.0027(19)
N1 0.031(2) 0.042(2) 0.035(2) 0.0020(18) -0.0013(17) -0.0006(18)
C1 0.032(2) 0.047(3) 0.034(2) 0.003(2) 0.001(2) -0.001(2)
C2 0.037(3) 0.040(3) 0.031(2) 0.004(2) -0.002(2) -0.003(2)
C3 0.040(3) 0.040(3) 0.030(2) 0.002(2) -0.0012(19) -0.007(2)
C4 0.045(3) 0.055(3) 0.044(3) 0.008(3) 0.000(2) -0.006(3)
C5 0.055(3) 0.070(4) 0.048(3) 0.007(3) 0.014(3) -0.007(3)
C6 0.078(5) 0.068(4) 0.044(3) 0.013(3) 0.012(3) -0.019(4)
C7 0.069(4) 0.067(4) 0.037(3) 0.012(3) 0.002(3) -0.006(4)
C8 0.053(3) 0.047(3) 0.036(3) 0.004(2) 0.000(2) -0.003(3)
C9 0.068(4) 0.054(4) 0.040(3) 0.014(3) -0.005(3) 0.011(3)
C10 0.053(3) 0.053(3) 0.046(3) 0.005(3) -0.003(3) 0.010(3)
C11 0.041(3) 0.041(3) 0.035(3) 0.003(2) -0.005(2) 0.001(3)
C12 0.036(2) 0.041(3) 0.035(3) 0.010(2) -0.001(2) -0.001(2)
C13 0.046(3) 0.046(3) 0.030(3) 0.001(2) 0.002(2) -0.001(3)
C14 0.048(3) 0.045(3) 0.044(2) 0.005(2) 0.012(2) 0.004(3)
C15 0.086(5) 0.057(4) 0.071(4) -0.012(3) -0.018(4) 0.001(4)
C16 0.054(3) 0.055(4) 0.069(4) 0.016(3) 0.012(3) 0.009(3)
C17 0.089(5) 0.075(5) 0.107(5) 0.015(4) 0.041(4) 0.039(4)
C18 0.166(8) 0.066(4) 0.081(5) 0.023(4) -0.055(5) -0.045(6)
C19 0.056(4) 0.102(5) 0.071(4) -0.024(4) 0.014(3) 0.012(4)

loop_
_atom_type_symbol
_atom_type_description
_atom_type_scat_dispersion_real
_atom_type_scat_dispersion_imag
_atom_type_scat_source
C C 0.0033 0.0016 'International Tables Vol C Tables 4.2.6.8 and 6.1.1.4'
H H 0.0000 0.0000 'International Tables Vol C Tables 4.2.6.8 and 6.1.1.4'
N N 0.0061 0.0033 'International Tables Vol C Tables 4.2.6.8 and 6.1.1.4'
O O 0.0106 0.0060 'International Tables Vol C Tables 4.2.6.8 and 6.1.1.4'
V V 0.3005 0.5294 'International Tables Vol C Tables 4.2.6.8 and 6.1.1.4'

loop_
_geom_angle_atom_site_label_1
_geom_angle_atom_site_label_2
_geom_angle_atom_site_label_3
_geom_angle
O6' V1 O5' 101.45(17)
O6' V1 O1' 99.12(17)
O5' V1 O1' 101.82(15)
O6' V1 O2' 100.85(17)
O5' V1 O2' 90.59(15)
O1' V1 O2' 153.85(15)
O6' V1 N1 94.66(16)
O5' V1 N1 161.36(15)
O1' V1 N1 84.63(14)
O2' V1 N1 77.09(14)
O6' V1 O4' 173.48(15)
O5' V1 O4' 85.04(15)
O1' V1 O4' 79.96(13)
O2' V1 O4' 78.28(13)
N1 V1 O4' 78.83(14)
C11 O1' V1 132.3(3)
C13 O2' V1 123.3(3)
C18 O4' V1 129.8(3)
C19 O5' V1 133.5(3)
C1 N1 C12 117.5(4)
C1 N1 V1 126.2(3)
C12 N1 V1 116.1(3)
N1 C1 C2 125.1(4)
C11 C2 C3 120.2(4)
C11 C2 C1 120.0(4)
C3 C2 C1 119.9(4)
C4 C3 C8 117.9(4)
C4 C3 C2 124.1(4)
C8 C3 C2 118.0(4)
C5 C4 C3 121.3(5)
C4 C5 C6 120.6(6)
C7 C6 C5 120.3(5)
C6 C7 C8 121.0(5)
C9 C8 C7 121.3(5)
C9 C8 C3 119.7(4)
C7 C8 C3 118.9(5)
C10 C9 C8 122.3(5)
C9 C10 C11 119.6(5)
O1' C11 C2 122.2(4)
O1' C11 C10 117.6(4)
C2 C11 C10 120.2(4)
N1 C12 C13 106.2(4)
N1 C12 C14 112.0(3)
C13 C12 C14 112.2(4)
O3' C13 O2' 123.8(4)
O3' C13 C12 119.4(5)
O2' C13 C12 116.8(4)
C16 C14 C15 113.5(4)
C16 C14 C12 112.3(4)
C15 C14 C12 111.0(4)
C17 C16 C14 113.4(5)

loop_
_geom_bond_atom_site_label_1
_geom_bond_atom_site_label_2
_geom_bond_distance
V1 O6' 1.592(3)
V1 O5' 1.773(3)
V1 O1' 1.850(3)
V1 O2' 1.947(3)
V1 N1 2.104(4)
V1 O4' 2.333(3)
O1' C11 1.331(5)
O2' C13 1.288(6)
O3' C13 1.227(6)
O4' C18 1.368(7)
O5' C19 1.417(6)
N1 C1 1.290(6)
N1 C12 1.479(6)
C1 C2 1.450(6)
C2 C11 1.391(6)
C2 C3 1.442(6)
C3 C4 1.410(7)
C3 C8 1.425(7)
C4 C5 1.367(7)
C5 C6 1.398(8)
C6 C7 1.349(8)
C7 C8 1.425(7)
C8 C9 1.390(8)
C9 C10 1.367(7)
C10 C11 1.417(6)
C12 C13 1.513(6)
C12 C14 1.547(6)
C14 C16 1.523(7)
C14 C15 1.521(7)
C16 C17 1.502(8)
